data_1539346
loop_
_publ_author_name
'Shelton, R.N.'
'Braun, H.F.'
'Musick, E.'

_publ_section_title
;
 Superconductivity and relative phase stability in 1:2:2 ternary
 transition metal silicides and germanides
;
_journal_name_full 'Solid State Communications'
_journal_page_first 797
_journal_page_last 799
_journal_volume 52
_journal_year 1984
_chemical_formula_sum 'Pd2 Si2 Th'
_chemical_name_systematic 'Pd2 Th Si2'
_space_group_IT_number 139
_symmetry_space_group_name_Hall '-I 4 2'
_symmetry_space_group_name_H-M 'I 4/m m m'
_cell_angle_alpha 90
_cell_angle_beta 90
_cell_angle_gamma 90
_cell_formula_units_Z 2
_cell_length_a 4.187
_cell_length_b 4.187
_cell_length_c 9.92
_cell_volume 173.907
_citation_journal_id_ASTM SSCOA4
_cod_data_source_file Shelton_SSCOA4_1984_1402.cif
_cod_data_source_block Pd2Si2Th1
_cod_original_cell_volume 173.9072
_cod_original_formula_sum 'Pd2 Si2 Th1'
_cod_database_code 1539346

loop_
_symmetry_equiv_pos_as_xyz
x,y,z
-y,x,z
-x,-y,z
y,-x,z
x,-y,-z
y,x,-z
-x,y,-z
-y,-x,-z
-x,-y,-z
y,-x,-z
x,y,-z
-y,x,-z
-x,y,z
-y,-x,z
x,-y,z
y,x,z
x+1/2,y+1/2,z+1/2
-y+1/2,x+1/2,z+1/2
-x+1/2,-y+1/2,z+1/2
y+1/2,-x+1/2,z+1/2
x+1/2,-y+1/2,-z+1/2
y+1/2,x+1/2,-z+1/2
-x+1/2,y+1/2,-z+1/2
-y+1/2,-x+1/2,-z+1/2
-x+1/2,-y+1/2,-z+1/2
y+1/2,-x+1/2,-z+1/2
x+1/2,y+1/2,-z+1/2
-y+1/2,x+1/2,-z+1/2
-x+1/2,y+1/2,z+1/2
-y+1/2,-x+1/2,z+1/2
x+1/2,-y+1/2,z+1/2
y+1/2,x+1/2,z+1/2

loop_
_atom_site_label
_atom_site_type_symbol
_atom_site_fract_x
_atom_site_fract_y
_atom_site_fract_z
_atom_site_occupancy
_atom_site_U_iso_or_equiv
Pd1 Pd 0 0.5 0.25 1 0.0
Si1 Si 0 0 0.375 1 0.0
Th1 Th 0 0 0 1 0.0
